data_7126533
loop_
_publ_author_name
'Ohtani, Shunsuke'
'Nakamura, Masashi'
'Gon, Masayuki'
'Tanaka, Kazuo'
'Chujo, Yoshiki'

_publ_section_title
;
 Synthesis of fully-fused bisboron azomethine complexes and their
 conjugated polymers with solid-state near-infrared emission.
;
_journal_issue 48
_journal_name_full 'Chemical communications (Cambridge, England)'
_journal_page_first 6575
_journal_page_last 6578
_journal_paper_doi 10.1039/d0cc02301a
_journal_volume 56
_journal_year 2020
_chemical_formula_sum 'C58 H42 B2 N2 O4'
_chemical_formula_weight 852.60
_space_group_crystal_system monoclinic
_space_group_IT_number 14
_space_group_name_Hall '-P 2ybc'
_space_group_name_H-M_alt 'P 1 21/c 1'
_atom_sites_solution_hydrogens geom
_atom_sites_solution_primary direct
_atom_sites_solution_secondary difmap
_audit_creation_method SHELXL-2014/7
_audit_update_record
;
2020-03-30 deposited with the CCDC.	2020-05-04 downloaded from the CCDC.
;
_cell_angle_alpha 90
_cell_angle_beta 96.353(7)
_cell_angle_gamma 90
_cell_formula_units_Z 2
_cell_length_a 17.8827(11)
_cell_length_b 7.8947(5)
_cell_length_c 15.7916(10)
_cell_measurement_reflns_used 16890
_cell_measurement_temperature 106
_cell_measurement_theta_max 54.73
_cell_measurement_theta_min 3.65
_cell_volume 2215.7(2)
_computing_cell_refinement PROCESS-AUTO
_computing_data_collection PROCESS-AUTO
_computing_data_reduction 'Yadokari-XG (Wakita, 2000)'
_computing_molecular_graphics 'Yadokari-XG (Wakita, 2000)'
_computing_publication_material 'Yadokari-XG (Wakita, 2000)'
_computing_structure_refinement 'SHELXL-2014/7 (Sheldrick, 2014)'
_computing_structure_solution 'SHELXL-2014/7 (Sheldrick, 2014)'
_diffrn_ambient_temperature 106
_diffrn_measured_fraction_theta_full 0.998
_diffrn_measured_fraction_theta_max 0.995
_diffrn_measurement_device_type 'rigaku raxis rapid'
_diffrn_measurement_method 'oscillation method'
_diffrn_radiation_monochromator graphite
_diffrn_radiation_type MoK\a
_diffrn_radiation_wavelength 0.71075
_diffrn_reflns_av_R_equivalents 0.1176
_diffrn_reflns_av_unetI/netI 0.1127
_diffrn_reflns_Laue_measured_fraction_full 0.998
_diffrn_reflns_Laue_measured_fraction_max 0.995
_diffrn_reflns_limit_h_max 23
_diffrn_reflns_limit_h_min -23
_diffrn_reflns_limit_k_max 10
_diffrn_reflns_limit_k_min -9
_diffrn_reflns_limit_l_max 20
_diffrn_reflns_limit_l_min -20
_diffrn_reflns_number 18946
_diffrn_reflns_point_group_measured_fraction_full 0.998
_diffrn_reflns_point_group_measured_fraction_max 0.995
_diffrn_reflns_theta_full 25.242
_diffrn_reflns_theta_max 27.386
_diffrn_reflns_theta_min 2.596
_diffrn_source 'fine-focus sealed tube'
_exptl_absorpt_coefficient_mu 0.079
_exptl_absorpt_correction_T_max 1.2050
_exptl_absorpt_correction_T_min 0.7949
_exptl_absorpt_correction_type multi-scan
_exptl_absorpt_process_details
;
    Higashi, T. (1995). Program for Absorption Correction.
    Rigaku Corporation, Tokyo, Japan.
;
_exptl_crystal_colour yellow
_exptl_crystal_density_diffrn 1.278
_exptl_crystal_density_method 'not measured'
_exptl_crystal_description needle
_exptl_crystal_F_000 892
_exptl_crystal_size_max 0.300
_exptl_crystal_size_mid 0.300
_exptl_crystal_size_min 0.200
_refine_diff_density_max 0.317
_refine_diff_density_min -0.320
_refine_diff_density_rms 0.066
_refine_ls_extinction_method none
_refine_ls_goodness_of_fit_ref 1.144
_refine_ls_hydrogen_treatment constr
_refine_ls_matrix_type full
_refine_ls_number_parameters 298
_refine_ls_number_reflns 5005
_refine_ls_number_restraints 0
_refine_ls_restrained_S_all 1.144
_refine_ls_R_factor_all 0.1561
_refine_ls_R_factor_gt 0.0978
_refine_ls_shift/su_max 0.000
_refine_ls_shift/su_mean 0.000
_refine_ls_structure_factor_coef Fsqd
_refine_ls_weighting_details 'w=1/[\s^2^(Fo^2^)+(0.0801P)^2^+0.6115P] where P=(Fo^2^+2Fc^2^)/3'
_refine_ls_weighting_scheme calc
_refine_ls_wR_factor_gt 0.1732
_refine_ls_wR_factor_ref 0.1953
_reflns_Friedel_coverage 0.000
_reflns_number_gt 3378
_reflns_number_total 5005
_reflns_threshold_expression 'I > 2\s(I)'
_cod_data_source_file d0cc02301a2.cif
_cod_data_source_block anti_bisBAm
_cod_depositor_comments 'Adding full bibliography for 7126533.cif.'
_cod_original_sg_symbol_H-M 'P 21/c'
_cod_database_code 7126533
_shelx_shelxl_version_number 2014/7
_shelx_space_group_comment
;
The symmetry employed for this shelxl refinement is uniquely defined
by the following loop, which should always be used as a source of
symmetry information in preference to the above space-group names.
They are only intended as comments.
;
_shelx_estimated_absorpt_t_min 0.977
_shelx_estimated_absorpt_t_max 0.984

loop_
_space_group_symop_operation_xyz
'x, y, z'
'-x, y+1/2, -z+1/2'
'-x, -y, -z'
'x, -y-1/2, z-1/2'

loop_
_atom_site_label
_atom_site_type_symbol
_atom_site_fract_x
_atom_site_fract_y
_atom_site_fract_z
_atom_site_U_iso_or_equiv
_atom_site_adp_type
_atom_site_occupancy
_atom_site_site_symmetry_order
_atom_site_calc_flag
_atom_site_refinement_flags_posn
_atom_site_refinement_flags_adp
_atom_site_refinement_flags_occupancy
_atom_site_disorder_assembly
_atom_site_disorder_group
O001 O 0.39146(11) 0.5923(3) 0.60230(12) 0.0191(5) Uani 1 1 d . . . . .
O002 O 0.25930(11) 0.6145(3) 0.61857(12) 0.0201(5) Uani 1 1 d . . . . .
N003 N 0.70202(13) 0.5686(3) 0.49612(15) 0.0168(6) Uani 1 1 d . . . . .
C004 C 0.44382(16) 0.5473(4) 0.55192(18) 0.0169(7) Uani 1 1 d . . . . .
C005 C 0.51647(16) 0.6100(4) 0.56886(18) 0.0178(7) Uani 1 1 d . . . . .
H1 H 0.5279 0.6847 0.6140 0.021 Uiso 1 1 calc R U . . .
C006 C 0.57248(16) 0.5617(4) 0.51862(18) 0.0167(6) Uani 1 1 d . . . . .
C007 C 0.65039(16) 0.6052(4) 0.54421(19) 0.0173(6) Uani 1 1 d . . . . .
H2 H 0.6634 0.6602 0.5958 0.021 Uiso 1 1 calc R U . . .
C008 C 0.93113(17) 0.6011(4) 0.58434(19) 0.0238(7) Uani 1 1 d . . . . .
H3 H 0.9820 0.6056 0.6043 0.029 Uiso 1 1 calc R U . . .
C009 C 0.90335(17) 0.4664(4) 0.53258(19) 0.0225(7) Uani 1 1 d . . . . .
H4 H 0.9357 0.3814 0.5183 0.027 Uiso 1 1 calc R U . . .
C00A C 0.39571(18) 0.2524(4) 0.68114(19) 0.0244(7) Uani 1 1 d . . . . .
H5 H 0.4393 0.3035 0.6665 0.029 Uiso 1 1 calc R U . . .
C00B C 0.15365(16) 0.7955(4) 0.59242(19) 0.0204(7) Uani 1 1 d . . . . .
C00C C 0.88346(17) 0.7271(4) 0.60587(19) 0.0241(7) Uani 1 1 d . . . . .
H6 H 0.9024 0.8160 0.6404 0.029 Uiso 1 1 calc R U . . .
C00D C 0.82737(16) 0.4593(4) 0.50243(18) 0.0192(7) Uani 1 1 d . . . . .
C00E C 0.78022(15) 0.5880(4) 0.52574(18) 0.0176(7) Uani 1 1 d . . . . .
C00F C 0.13284(16) 0.7469(4) 0.67151(19) 0.0229(7) Uani 1 1 d . . . . .
H7 H 0.1524 0.6480 0.6972 0.027 Uiso 1 1 calc R U . . .
C00G C 0.80756(16) 0.7227(4) 0.57663(19) 0.0209(7) Uani 1 1 d . . . . .
H8 H 0.7755 0.8084 0.5908 0.025 Uiso 1 1 calc R U . . .
C00H C 0.21071(16) 0.6882(4) 0.55005(17) 0.0180(7) Uani 1 1 d . . . . .
C00I C 0.32638(17) 0.3341(4) 0.66027(18) 0.0200(7) Uani 1 1 d . . . . .
C00J C 0.08287(17) 0.8455(4) 0.7124(2) 0.0277(8) Uani 1 1 d . . . . .
H9 H 0.0697 0.8128 0.7653 0.033 Uiso 1 1 calc R U . . .
C00K C 0.34845(18) 0.9751(4) 0.3890(2) 0.0248(7) Uani 1 1 d . . . . .
H10 H 0.3799 1.0317 0.3553 0.030 Uiso 1 1 calc R U . . .
C00L C 0.24180(17) 0.7946(4) 0.40300(19) 0.0207(7) Uani 1 1 d . . . . .
H11 H 0.2010 0.7330 0.3775 0.025 Uiso 1 1 calc R U . . .
C00M C 0.25620(16) 0.7963(4) 0.49134(19) 0.0184(7) Uani 1 1 d . . . . .
C00N C 0.31627(17) 0.8949(4) 0.52786(19) 0.0220(7) Uani 1 1 d . . . . .
H12 H 0.3255 0.9026 0.5868 0.026 Uiso 1 1 calc R U . . .
C00O C 0.36208(18) 0.9812(4) 0.4775(2) 0.0248(7) Uani 1 1 d . . . . .
H13 H 0.4025 1.0439 0.5030 0.030 Uiso 1 1 calc R U . . .
C00P C 0.28718(18) 0.8833(4) 0.3517(2) 0.0255(7) Uani 1 1 d . . . . .
H14 H 0.2764 0.8809 0.2928 0.031 Uiso 1 1 calc R U . . .
C00Q C 0.12238(18) 0.9418(4) 0.5547(2) 0.0283(8) Uani 1 1 d . . . . .
H15 H 0.1352 0.9750 0.5017 0.034 Uiso 1 1 calc R U . . .
C00R C 0.26235(18) 0.2538(4) 0.68573(19) 0.0252(8) Uani 1 1 d . . . . .
H16 H 0.2156 0.3052 0.6738 0.030 Uiso 1 1 calc R U . . .
C00S C 0.05300(18) 0.9918(5) 0.6742(2) 0.0301(8) Uani 1 1 d . . . . .
H17 H 0.0201 1.0581 0.7017 0.036 Uiso 1 1 calc R U . . .
C00T C 0.4010(2) 0.0970(5) 0.7230(2) 0.0316(8) Uani 1 1 d . . . . .
H18 H 0.4475 0.0446 0.7353 0.038 Uiso 1 1 calc R U . . .
C00U C 0.07206(19) 1.0394(5) 0.5952(2) 0.0338(9) Uani 1 1 d . . . . .
H19 H 0.0513 1.1366 0.5690 0.041 Uiso 1 1 calc R U . . .
C00V C 0.3365(2) 0.0207(5) 0.7464(2) 0.0348(9) Uani 1 1 d . . . . .
H20 H 0.3397 -0.0833 0.7742 0.042 Uiso 1 1 calc R U . . .
C00W C 0.2673(2) 0.0991(4) 0.7284(2) 0.0303(8) Uani 1 1 d . . . . .
H21 H 0.2242 0.0485 0.7448 0.036 Uiso 1 1 calc R U . . .
B00X B 0.31863(19) 0.5008(5) 0.6006(2) 0.0188(8) Uani 1 1 d . . . . .

loop_
_atom_site_aniso_label
_atom_site_aniso_U_11
_atom_site_aniso_U_22
_atom_site_aniso_U_33
_atom_site_aniso_U_23
_atom_site_aniso_U_13
_atom_site_aniso_U_12
O001 0.0149(10) 0.0257(12) 0.0173(10) -0.0047(9) 0.0039(8) -0.0033(9)
O002 0.0170(11) 0.0266(12) 0.0169(10) -0.0005(9) 0.0028(8) 0.0002(9)
N003 0.0166(13) 0.0174(13) 0.0167(12) 0.0004(10) 0.0033(10) -0.0026(11)
C004 0.0186(15) 0.0172(16) 0.0150(14) 0.0046(12) 0.0026(12) 0.0007(13)
C005 0.0188(15) 0.0158(16) 0.0181(15) 0.0012(12) -0.0011(12) -0.0022(13)
C006 0.0187(15) 0.0151(15) 0.0166(15) 0.0021(12) 0.0030(12) -0.0006(13)
C007 0.0191(15) 0.0143(15) 0.0181(15) 0.0013(13) 0.0003(12) -0.0016(13)
C008 0.0153(15) 0.034(2) 0.0220(16) 0.0005(15) 0.0010(13) -0.0075(15)
C009 0.0159(15) 0.0256(18) 0.0267(17) -0.0006(14) 0.0063(13) -0.0014(14)
C00A 0.0268(17) 0.0288(19) 0.0171(15) 0.0005(14) 0.0000(13) -0.0020(15)
C00B 0.0152(15) 0.0230(17) 0.0234(16) -0.0062(14) 0.0044(13) -0.0031(13)
C00C 0.0243(17) 0.0263(18) 0.0216(16) -0.0056(14) 0.0030(13) -0.0076(15)
C00D 0.0191(15) 0.0218(17) 0.0175(15) -0.0004(13) 0.0053(12) -0.0045(14)
C00E 0.0123(14) 0.0202(17) 0.0202(15) 0.0025(13) 0.0012(12) -0.0038(13)
C00F 0.0177(16) 0.0254(18) 0.0263(17) -0.0033(14) 0.0062(13) -0.0049(14)
C00G 0.0157(15) 0.0227(18) 0.0243(16) -0.0023(13) 0.0026(13) -0.0012(13)
C00H 0.0159(15) 0.0239(17) 0.0138(14) 0.0010(13) -0.0007(12) -0.0020(13)
C00I 0.0206(16) 0.0256(18) 0.0138(14) -0.0018(13) 0.0023(12) -0.0029(14)
C00J 0.0190(17) 0.038(2) 0.0267(17) -0.0093(16) 0.0066(14) -0.0093(16)
C00K 0.0291(18) 0.0175(17) 0.0302(18) 0.0034(14) 0.0133(15) -0.0006(14)
C00L 0.0215(16) 0.0190(17) 0.0222(16) -0.0034(13) 0.0045(13) 0.0009(14)
C00M 0.0154(15) 0.0175(16) 0.0230(15) 0.0011(13) 0.0050(12) 0.0028(13)
C00N 0.0227(16) 0.0231(17) 0.0202(16) -0.0002(14) 0.0026(13) 0.0019(14)
C00O 0.0226(17) 0.0171(17) 0.0344(19) -0.0002(14) 0.0025(14) -0.0027(14)
C00P 0.0321(19) 0.0227(18) 0.0222(16) 0.0001(14) 0.0057(14) 0.0039(16)
C00Q 0.0263(18) 0.031(2) 0.0276(18) 0.0008(15) 0.0050(14) 0.0025(16)
C00R 0.0265(17) 0.0294(19) 0.0197(16) -0.0035(14) 0.0026(14) -0.0054(15)
C00S 0.0187(17) 0.033(2) 0.039(2) -0.0150(17) 0.0068(15) 0.0040(16)
C00T 0.043(2) 0.032(2) 0.0187(16) 0.0014(15) -0.0016(15) 0.0057(17)
C00U 0.0272(19) 0.035(2) 0.039(2) -0.0004(17) 0.0045(16) 0.0052(17)
C00V 0.063(3) 0.025(2) 0.0173(16) 0.0016(14) 0.0058(16) -0.0100(19)
C00W 0.039(2) 0.031(2) 0.0208(17) -0.0027(15) 0.0066(15) -0.0125(17)
B00X 0.0170(17) 0.0229(19) 0.0168(16) -0.0019(15) 0.0033(14) -0.0039(15)

loop_
_atom_type_symbol
_atom_type_description
_atom_type_scat_dispersion_real
_atom_type_scat_dispersion_imag
_atom_type_scat_source
C C 0.0033 0.0016 'International Tables Vol C Tables 4.2.6.8 and 6.1.1.4'
H H 0.0000 0.0000 'International Tables Vol C Tables 4.2.6.8 and 6.1.1.4'
O O 0.0106 0.0060 'International Tables Vol C Tables 4.2.6.8 and 6.1.1.4'
N N 0.0061 0.0033 'International Tables Vol C Tables 4.2.6.8 and 6.1.1.4'
B B 0.0013 0.0007 'International Tables Vol C Tables 4.2.6.8 and 6.1.1.4'

loop_
_geom_angle_atom_site_label_1
_geom_angle_atom_site_label_2
_geom_angle_atom_site_label_3
_geom_angle
_geom_angle_site_symmetry_1
_geom_angle_site_symmetry_3
_geom_angle_publ_flag
C004 O001 B00X 121.8(2) . . ?
C00H O002 B00X 120.1(2) . . ?
C007 N003 C00E 121.3(2) . . ?
C007 N003 B00X 121.7(2) . 3_666 ?
C00E N003 B00X 117.1(2) . 3_666 ?
O001 C004 C005 119.4(3) . . ?
O001 C004 C006 122.2(3) . 3_666 ?
C005 C004 C006 118.5(3) . 3_666 ?
C004 C005 C006 120.5(3) . . ?
C004 C005 H1 119.8 . . ?
C006 C005 H1 119.8 . . ?
C005 C006 C004 121.0(3) . 3_666 ?
C005 C006 C007 120.3(3) . . ?
C004 C006 C007 118.2(3) 3_666 . ?
N003 C007 C006 120.7(3) . . ?
N003 C007 H2 119.6 . . ?
C006 C007 H2 119.6 . . ?
C00C C008 C009 120.3(3) . . ?
C00C C008 H3 119.9 . . ?
C009 C008 H3 119.9 . . ?
C00D C009 C008 120.1(3) . . ?
C00D C009 H4 120.0 . . ?
C008 C009 H4 120.0 . . ?
C00T C00A C00I 121.9(3) . . ?
C00T C00A H5 119.1 . . ?
C00I C00A H5 119.1 . . ?
C00Q C00B C00F 118.5(3) . . ?
C00Q C00B C00H 121.8(3) . . ?
C00F C00B C00H 119.6(3) . . ?
C008 C00C C00G 120.7(3) . . ?
C008 C00C H6 119.6 . . ?
C00G C00C H6 119.6 . . ?
C009 C00D C00E 118.4(3) . . ?
C009 C00D C00H 124.8(3) . 3_666 ?
C00E C00D C00H 116.6(3) . 3_666 ?
C00G C00E C00D 121.7(3) . . ?
C00G C00E N003 122.6(3) . . ?
C00D C00E N003 115.6(3) . . ?
C00B C00F C00J 120.5(3) . . ?
C00B C00F H7 119.7 . . ?
C00J C00F H7 119.7 . . ?
C00C C00G C00E 118.8(3) . . ?
C00C C00G H8 120.6 . . ?
C00E C00G H8 120.6 . . ?
O002 C00H C00B 105.7(2) . . ?
O002 C00H C00D 107.1(2) . 3_666 ?
C00B C00H C00D 112.0(2) . 3_666 ?
O002 C00H C00M 111.1(2) . . ?
C00B C00H C00M 112.0(3) . . ?
C00D C00H C00M 108.8(2) 3_666 . ?
C00A C00I C00R 116.9(3) . . ?
C00A C00I B00X 121.8(3) . . ?
C00R C00I B00X 120.9(3) . . ?
C00S C00J C00F 120.1(3) . . ?
C00S C00J H9 120.0 . . ?
C00F C00J H9 120.0 . . ?
C00P C00K C00O 119.0(3) . . ?
C00P C00K H10 120.5 . . ?
C00O C00K H10 120.5 . . ?
C00M C00L C00P 121.5(3) . . ?
C00M C00L H11 119.3 . . ?
C00P C00L H11 119.3 . . ?
C00L C00M C00N 117.9(3) . . ?
C00L C00M C00H 122.8(3) . . ?
C00N C00M C00H 119.2(3) . . ?
C00O C00N C00M 120.9(3) . . ?
C00O C00N H12 119.5 . . ?
C00M C00N H12 119.5 . . ?
C00N C00O C00K 120.8(3) . . ?
C00N C00O H13 119.6 . . ?
C00K C00O H13 119.6 . . ?
C00K C00P C00L 119.9(3) . . ?
C00K C00P H14 120.1 . . ?
C00L C00P H14 120.1 . . ?
C00B C00Q C00U 120.9(3) . . ?
C00B C00Q H15 119.5 . . ?
C00U C00Q H15 119.5 . . ?
C00W C00R C00I 121.6(3) . . ?
C00W C00R H16 119.2 . . ?
C00I C00R H16 119.2 . . ?
C00J C00S C00U 119.9(3) . . ?
C00J C00S H17 120.0 . . ?
C00U C00S H17 120.0 . . ?
C00V C00T C00A 119.6(3) . . ?
C00V C00T H18 120.2 . . ?
C00A C00T H18 120.2 . . ?
C00S C00U C00Q 120.0(3) . . ?
C00S C00U H19 120.0 . . ?
C00Q C00U H19 120.0 . . ?
C00W C00V C00T 120.1(3) . . ?
C00W C00V H20 119.9 . . ?
C00T C00V H20 119.9 . . ?
C00V C00W C00R 119.9(3) . . ?
C00V C00W H21 120.0 . . ?
C00R C00W H21 120.0 . . ?
O002 B00X O001 110.8(3) . . ?
O002 B00X C00I 114.2(3) . . ?
O001 B00X C00I 111.5(2) . . ?
O002 B00X N003 107.4(2) . 3_666 ?
O001 B00X N003 106.8(2) . 3_666 ?
C00I B00X N003 105.6(2) . 3_666 ?

loop_
_geom_bond_atom_site_label_1
_geom_bond_atom_site_label_2
_geom_bond_distance
_geom_bond_site_symmetry_2
_geom_bond_publ_flag
O001 C004 1.342(3) . ?
O001 B00X 1.487(4) . ?
O002 C00H 1.434(3) . ?
O002 B00X 1.442(4) . ?
N003 C007 1.292(4) . ?
N003 C00E 1.433(4) . ?
N003 B00X 1.625(4) 3_666 ?
C004 C005 1.388(4) . ?
C004 C006 1.412(4) 3_666 ?
C005 C006 1.398(4) . ?
C005 H1 0.9300 . ?
C006 C004 1.412(4) 3_666 ?
C006 C007 1.448(4) . ?
C007 H2 0.9300 . ?
C008 C00C 1.377(5) . ?
C008 C009 1.399(4) . ?
C008 H3 0.9300 . ?
C009 C00D 1.390(4) . ?
C009 H4 0.9300 . ?
C00A C00T 1.392(5) . ?
C00A C00I 1.404(4) . ?
C00A H5 0.9300 . ?
C00B C00Q 1.388(5) . ?
C00B C00F 1.396(4) . ?
C00B C00H 1.535(4) . ?
C00C C00G 1.385(4) . ?
C00C H6 0.9300 . ?
C00D C00E 1.396(4) . ?
C00D C00H 1.543(4) 3_666 ?
C00E C00G 1.389(4) . ?
C00F C00J 1.396(4) . ?
C00F H7 0.9300 . ?
C00G H8 0.9300 . ?
C00H C00D 1.543(4) 3_666 ?
C00H C00M 1.554(4) . ?
C00I C00R 1.406(4) . ?
C00I B00X 1.616(5) . ?
C00J C00S 1.382(5) . ?
C00J H9 0.9300 . ?
C00K C00P 1.389(5) . ?
C00K C00O 1.393(4) . ?
C00K H10 0.9300 . ?
C00L C00M 1.390(4) . ?
C00L C00P 1.396(4) . ?
C00L H11 0.9300 . ?
C00M C00N 1.398(4) . ?
C00N C00O 1.383(4) . ?
C00N H12 0.9300 . ?
C00O H13 0.9300 . ?
C00P H14 0.9300 . ?
C00Q C00U 1.393(5) . ?
C00Q H15 0.9300 . ?
C00R C00W 1.394(5) . ?
C00R H16 0.9300 . ?
C00S C00U 1.382(5) . ?
C00S H17 0.9300 . ?
C00T C00V 1.388(5) . ?
C00T H18 0.9300 . ?
C00U H19 0.9300 . ?
C00V C00W 1.384(5) . ?
C00V H20 0.9300 . ?
C00W H21 0.9300 . ?
B00X N003 1.625(4) 3_666 ?

loop_
_geom_torsion_atom_site_label_1
_geom_torsion_atom_site_label_2
_geom_torsion_atom_site_label_3
_geom_torsion_atom_site_label_4
_geom_torsion
_geom_torsion_site_symmetry_1
_geom_torsion_site_symmetry_2
_geom_torsion_site_symmetry_3
_geom_torsion_site_symmetry_4
_geom_torsion_publ_flag
B00X O001 C004 C005 -165.6(3) . . . . ?
B00X O001 C004 C006 14.8(4) . . . 3_666 ?
O001 C004 C005 C006 178.4(3) . . . . ?
C006 C004 C005 C006 -2.0(5) 3_666 . . . ?
C004 C005 C006 C004 2.1(5) . . . 3_666 ?
C004 C005 C006 C007 -170.2(3) . . . . ?
C00E N003 C007 C006 -170.7(3) . . . . ?
B00X N003 C007 C006 9.5(4) 3_666 . . . ?
C005 C006 C007 N003 -176.5(3) . . . . ?
C004 C006 C007 N003 11.0(4) 3_666 . . . ?
C00C C008 C009 C00D 0.1(5) . . . . ?
C009 C008 C00C C00G -0.1(5) . . . . ?
C008 C009 C00D C00E -0.6(4) . . . . ?
C008 C009 C00D C00H -175.8(3) . . . 3_666 ?
C009 C00D C00E C00G 1.0(4) . . . . ?
C00H C00D C00E C00G 176.7(3) 3_666 . . . ?
C009 C00D C00E N003 -176.9(3) . . . . ?
C00H C00D C00E N003 -1.3(4) 3_666 . . . ?
C007 N003 C00E C00G -38.5(4) . . . . ?
B00X N003 C00E C00G 141.3(3) 3_666 . . . ?
C007 N003 C00E C00D 139.5(3) . . . . ?
B00X N003 C00E C00D -40.8(4) 3_666 . . . ?
C00Q C00B C00F C00J -1.3(4) . . . . ?
C00H C00B C00F C00J 178.0(3) . . . . ?
C008 C00C C00G C00E 0.6(5) . . . . ?
C00D C00E C00G C00C -1.0(5) . . . . ?
N003 C00E C00G C00C 176.8(3) . . . . ?
B00X O002 C00H C00B 178.1(2) . . . . ?
B00X O002 C00H C00D 58.5(3) . . . 3_666 ?
B00X O002 C00H C00M -60.2(3) . . . . ?
C00Q C00B C00H O002 148.8(3) . . . . ?
C00F C00B C00H O002 -30.4(3) . . . . ?
C00Q C00B C00H C00D -94.8(3) . . . 3_666 ?
C00F C00B C00H C00D 85.9(3) . . . 3_666 ?
C00Q C00B C00H C00M 27.8(4) . . . . ?
C00F C00B C00H C00M -151.5(3) . . . . ?
C00T C00A C00I C00R 1.7(4) . . . . ?
C00T C00A C00I B00X -171.4(3) . . . . ?
C00B C00F C00J C00S 0.6(5) . . . . ?
C00P C00L C00M C00N 2.2(5) . . . . ?
C00P C00L C00M C00H -175.2(3) . . . . ?
O002 C00H C00M C00L 138.5(3) . . . . ?
C00B C00H C00M C00L -103.5(3) . . . . ?
C00D C00H C00M C00L 20.9(4) 3_666 . . . ?
O002 C00H C00M C00N -38.8(4) . . . . ?
C00B C00H C00M C00N 79.2(3) . . . . ?
C00D C00H C00M C00N -156.4(3) 3_666 . . . ?
C00L C00M C00N C00O -3.1(5) . . . . ?
C00H C00M C00N C00O 174.4(3) . . . . ?
C00M C00N C00O C00K 1.5(5) . . . . ?
C00P C00K C00O C00N 1.1(5) . . . . ?
C00O C00K C00P C00L -2.0(5) . . . . ?
C00M C00L C00P C00K 0.3(5) . . . . ?
C00F C00B C00Q C00U 0.8(5) . . . . ?
C00H C00B C00Q C00U -178.5(3) . . . . ?
C00A C00I C00R C00W -1.0(4) . . . . ?
B00X C00I C00R C00W 172.2(3) . . . . ?
C00F C00J C00S C00U 0.7(5) . . . . ?
C00I C00A C00T C00V -1.1(5) . . . . ?
C00J C00S C00U C00Q -1.2(5) . . . . ?
C00B C00Q C00U C00S 0.4(5) . . . . ?
C00A C00T C00V C00W -0.2(5) . . . . ?
C00T C00V C00W C00R 0.9(5) . . . . ?
C00I C00R C00W C00V -0.2(5) . . . . ?
C00H O002 B00X O001 96.7(3) . . . . ?
C00H O002 B00X C00I -136.4(3) . . . . ?
C00H O002 B00X N003 -19.6(3) . . . 3_666 ?
C004 O001 B00X O002 -147.7(2) . . . . ?
C004 O001 B00X C00I 83.9(3) . . . . ?
C004 O001 B00X N003 -31.0(4) . . . 3_666 ?
C00A C00I B00X O002 -150.4(3) . . . . ?
C00R C00I B00X O002 36.8(4) . . . . ?
C00A C00I B00X O001 -23.8(4) . . . . ?
C00R C00I B00X O001 163.4(3) . . . . ?
C00A C00I B00X N003 91.8(3) . . . 3_666 ?
C00R C00I B00X N003 -81.0(3) . . . 3_666 ?
